data_2019612
loop_
_publ_author_name
'Kucera, Benjamin E.'
'Jilek, Robert E.'
'Brennessel, William W.'
'Ellis, John E.'

_publ_section_title
;
 Bis(pyrene)metal complexes of vanadium, niobium and titanium: isolable
 homoleptic pyrene complexes of transition metals
;
_journal_coeditor_code WQ3068
_journal_issue 8
_journal_name_full 'Acta Crystallographica Section C'
_journal_page_first
;
;
_journal_paper_doi 10.1107/S2053229614015290
_journal_volume 70
_journal_year 2014
_chemical_formula_iupac '[K Ti (C16 H10)2 (C12 H24 O6)]'
_chemical_formula_moiety 'C12 H24 K O6 +, C32 H20 Ti -'
_chemical_formula_sum 'C44 H44 K O6 Ti'
_chemical_formula_weight 755.79
_chemical_name_common 7226
_chemical_name_systematic
<i>catena</i>-Poly[[(18-crown-6)potassium]-\m-[(1,2-\h:1,2,3,3a,10a,10b-\h)-pyrene]-titanate(I)-\m-[(1,2,3,3a,10a,10b-\h:6,7-\h)-pyrene]]
_space_group_crystal_system monoclinic
_space_group_IT_number 14
_space_group_name_Hall '-P 2ybc'
_space_group_name_H-M_alt 'P 1 21/c 1'
_symmetry_space_group_name_Hall '-P 2ybc'
_symmetry_space_group_name_H-M 'P 1 21/c 1'
_atom_sites_solution_hydrogens geom
_atom_sites_solution_primary heavy
_atom_sites_solution_secondary difmap
_audit_creation_method SHELXL2014
_cell_angle_alpha 90
_cell_angle_beta 111.084(2)
_cell_angle_gamma 90
_cell_formula_units_Z 2
_cell_length_a 10.3934(13)
_cell_length_b 15.682(2)
_cell_length_c 11.3559(14)
_cell_measurement_reflns_used 2393
_cell_measurement_temperature 173(2)
_cell_measurement_theta_max 26.86
_cell_measurement_theta_min 2.23
_cell_volume 1727.0(4)
_computing_cell_refinement 'SAINT (Bruker, 2003)'
_computing_data_collection 'SMART (Bruker, 2003)'
_computing_data_reduction 'SAINT (Bruker, 2003)'
_computing_molecular_graphics 'SHELXTL (Sheldrick, 2008)'
_computing_publication_material 'SHELXTL (Sheldrick, 2008)'
_computing_structure_refinement 'SHELXL2014 (Sheldrick, 2014)'
_computing_structure_solution 'SIR97 (Altomare <i>et al.</i>, 1999)'
_diffrn_ambient_temperature 173(2)
_diffrn_measured_fraction_theta_full 0.995
_diffrn_measured_fraction_theta_max 0.994
_diffrn_measurement_device_type 'Bruker SMART CCD area-detector'
_diffrn_measurement_method \w
_diffrn_radiation_type MoK\a
_diffrn_radiation_wavelength 0.71073
_diffrn_reflns_av_R_equivalents 0.0457
_diffrn_reflns_limit_h_max 13
_diffrn_reflns_limit_h_min -13
_diffrn_reflns_limit_k_max 20
_diffrn_reflns_limit_k_min -20
_diffrn_reflns_limit_l_max 14
_diffrn_reflns_limit_l_min -14
_diffrn_reflns_number 19900
_diffrn_reflns_theta_full 27.485
_diffrn_reflns_theta_max 27.508
_diffrn_reflns_theta_min 2.100
_exptl_absorpt_coefficient_mu 0.421
_exptl_absorpt_correction_T_max 0.7456
_exptl_absorpt_correction_T_min 0.6172
_exptl_absorpt_correction_type multi-scan
_exptl_absorpt_process_details '(SADABS; Sheldrick, 2012)'
_exptl_crystal_colour green
_exptl_crystal_density_diffrn 1.453
_exptl_crystal_description block
_exptl_crystal_F_000 794
_exptl_crystal_size_max 0.30
_exptl_crystal_size_mid 0.30
_exptl_crystal_size_min 0.20
_refine_diff_density_max 0.379
_refine_diff_density_min -0.259
_refine_ls_extinction_method none
_refine_ls_goodness_of_fit_ref 1.059
_refine_ls_hydrogen_treatment constr
_refine_ls_matrix_type full
_refine_ls_number_parameters 241
_refine_ls_number_reflns 3941
_refine_ls_number_restraints 0
_refine_ls_restrained_S_all 1.059
_refine_ls_R_factor_all 0.0663
_refine_ls_R_factor_gt 0.0409
_refine_ls_shift/su_max 0.000
_refine_ls_shift/su_mean 0.000
_refine_ls_structure_factor_coef Fsqd
_refine_ls_weighting_details 'w = 1/[\s^2^(Fo^2^)+(0.0529P)^2^+0.8538P] where P=(Fo^2^+2Fc^2^)/3'
_refine_ls_weighting_scheme calc
_refine_ls_wR_factor_gt 0.0989
_refine_ls_wR_factor_ref 0.1147
_reflns_number_gt 2929
_reflns_number_total 3941
_reflns_threshold_expression I>2\s(I)
_cod_data_source_file wq3068sup1.cif
_cod_data_source_block III
_cod_database_code 2019612
_cod_database_fobs_code 2019612
_shelx_space_group_comment
;
The symmetry employed for this shelxl refinement is uniquely defined
by the following loop, which should always be used as a source of
symmetry information in preference to the above space-group names.
They are only intended as comments.
;
_shelx_estimated_absorpt_t_min 0.884
_shelx_estimated_absorpt_t_max 0.920
_shelxl_version_number 2.014

loop_
_space_group_symop_operation_xyz
'x, y, z'
'-x, y+1/2, -z+1/2'
'-x, -y, -z'
'x, -y-1/2, z-1/2'

loop_
_atom_site_type_symbol
_atom_site_label
_atom_site_fract_x
_atom_site_fract_y
_atom_site_fract_z
_atom_site_U_iso_or_equiv
_atom_site_adp_type
_atom_site_calc_flag
_atom_site_occupancy
Ti Ti1 0.29151(6) 0.47176(4) 0.97136(6) 0.01825(16) Uani d 0.5
K K1 0.0000 0.5000 0.5000 0.02600(16) Uani d 1
O O1 -0.22886(13) 0.51617(8) 0.56481(13) 0.0264(3) Uani d 1
O O2 -0.10153(14) 0.66619(9) 0.52264(13) 0.0274(3) Uani d 1
O O3 0.15945(14) 0.64358(9) 0.50731(13) 0.0281(3) Uani d 1
C C1 0.1979(2) 0.39747(13) 0.78780(18) 0.0280(4) Uani d 1
H H1A 0.1638 0.3407 0.7748 0.034 Uiso calc 1
C C2 0.1098(2) 0.46328(14) 0.79049(18) 0.0306(5) Uani d 1
H H2A 0.0170 0.4510 0.7806 0.037 Uiso calc 1
C C3 0.1568(2) 0.54749(14) 0.80761(18) 0.0287(4) Uani d 1
H H3A 0.0956 0.5920 0.8099 0.034 Uiso calc 1
C C4 0.29462(18) 0.56742(12) 0.82169(17) 0.0226(4) Uani d 1
C C5 0.3478(2) 0.65211(13) 0.84138(19) 0.0290(4) Uani d 1
H H5A 0.2878 0.6977 0.8417 0.035 Uiso calc 1
C C6 0.4815(2) 0.66965(12) 0.85969(19) 0.0288(4) Uani d 1
H H6A 0.5126 0.7271 0.8733 0.035 Uiso calc 1
C C7 0.57661(19) 0.60426(13) 0.85910(17) 0.0246(4) Uani d 1
C C8 0.7182(2) 0.62056(14) 0.88240(18) 0.0302(5) Uani d 1
H H8A 0.7515 0.6775 0.8947 0.036 Uiso calc 1
C C9 0.8091(2) 0.55380(15) 0.88743(19) 0.0336(5) Uani d 1
H H9A 0.9035 0.5658 0.9035 0.040 Uiso calc 1
C C10 0.7622(2) 0.46964(15) 0.86903(19) 0.0312(5) Uani d 1
H H10A 0.8255 0.4250 0.8733 0.037 Uiso calc 1
C C11 0.62154(19) 0.44959(13) 0.84401(17) 0.0250(4) Uani d 1
C C12 0.5685(2) 0.36466(13) 0.82663(19) 0.0287(4) Uani d 1
H H12A 0.6289 0.3188 0.8285 0.034 Uiso calc 1
C C13 0.4341(2) 0.34735(13) 0.80748(18) 0.0288(4) Uani d 1
H H13A 0.4034 0.2898 0.7961 0.035 Uiso calc 1
C C14 0.33817(19) 0.41306(12) 0.80411(17) 0.0232(4) Uani d 1
C C15 0.38682(18) 0.49937(12) 0.82161(16) 0.0200(4) Uani d 1
C C16 0.52845(19) 0.51779(12) 0.84106(17) 0.0211(4) Uani d 1
C C17 -0.29514(19) 0.59705(13) 0.54602(19) 0.0282(4) Uani d 1
H H17A -0.3606 0.5992 0.5913 0.034 Uiso calc 1
H H17B -0.3477 0.6060 0.4550 0.034 Uiso calc 1
C C18 -0.1894(2) 0.66564(13) 0.59427(19) 0.0288(4) Uani d 1
H H18A -0.2355 0.7217 0.5871 0.035 Uiso calc 1
H H18B -0.1342 0.6554 0.6844 0.035 Uiso calc 1
C C19 0.0040(2) 0.72894(13) 0.56531(19) 0.0285(4) Uani d 1
H H19A 0.0613 0.7186 0.6549 0.034 Uiso calc 1
H H19B -0.0376 0.7864 0.5583 0.034 Uiso calc 1
C C20 0.0912(2) 0.72374(12) 0.48536(19) 0.0283(4) Uani d 1
H H20A 0.0327 0.7294 0.3951 0.034 Uiso calc 1
H H20B 0.1598 0.7705 0.5076 0.034 Uiso calc 1
C C21 0.2540(2) 0.63514(13) 0.4435(2) 0.0297(4) Uani d 1
H H21A 0.3223 0.6820 0.4687 0.036 Uiso calc 1
H H21B 0.2040 0.6387 0.3512 0.036 Uiso calc 1
C C22 0.3261(2) 0.55137(13) 0.4762(2) 0.0293(4) Uani d 1
H H22A 0.3951 0.5464 0.4350 0.035 Uiso calc 1
H H22B 0.3752 0.5476 0.5686 0.035 Uiso calc 1

loop_
_atom_site_aniso_label
_atom_site_aniso_U_11
_atom_site_aniso_U_22
_atom_site_aniso_U_33
_atom_site_aniso_U_12
_atom_site_aniso_U_13
_atom_site_aniso_U_23
Ti1 0.0150(3) 0.0230(3) 0.0181(3) -0.0006(2) 0.0076(2) 0.0002(2)
K1 0.0248(3) 0.0261(3) 0.0330(3) -0.0022(2) 0.0176(3) -0.0003(2)
O1 0.0175(7) 0.0290(8) 0.0344(8) -0.0002(5) 0.0113(6) 0.0017(6)
O2 0.0252(7) 0.0295(7) 0.0309(7) -0.0049(6) 0.0140(6) -0.0054(6)
O3 0.0265(7) 0.0279(7) 0.0344(8) -0.0011(6) 0.0164(6) 0.0022(6)
C1 0.0268(10) 0.0310(11) 0.0243(10) -0.0097(8) 0.0068(8) -0.0004(8)
C2 0.0183(9) 0.0468(13) 0.0261(10) -0.0061(9) 0.0072(8) 0.0035(9)
C3 0.0198(9) 0.0415(12) 0.0251(10) 0.0040(8) 0.0083(8) 0.0016(8)
C4 0.0179(9) 0.0299(10) 0.0198(9) 0.0017(7) 0.0067(7) 0.0011(7)
C5 0.0280(10) 0.0274(10) 0.0304(11) 0.0056(8) 0.0091(9) 0.0022(8)
C6 0.0318(11) 0.0227(10) 0.0305(11) -0.0050(8) 0.0097(9) 0.0019(8)
C7 0.0228(9) 0.0315(11) 0.0211(9) -0.0044(8) 0.0098(8) 0.0016(8)
C8 0.0242(10) 0.0408(12) 0.0266(10) -0.0098(9) 0.0105(8) 0.0012(8)
C9 0.0195(10) 0.0581(14) 0.0267(10) -0.0059(9) 0.0126(8) 0.0014(10)
C10 0.0217(10) 0.0473(13) 0.0279(11) 0.0073(9) 0.0129(8) -0.0015(9)
C11 0.0213(9) 0.0356(11) 0.0198(9) 0.0043(8) 0.0095(7) 0.0000(8)
C12 0.0286(10) 0.0285(10) 0.0292(10) 0.0077(8) 0.0105(9) -0.0038(8)
C13 0.0351(11) 0.0242(10) 0.0271(10) -0.0024(8) 0.0111(9) -0.0038(8)
C14 0.0243(9) 0.0270(10) 0.0187(9) -0.0024(8) 0.0081(7) -0.0007(7)
C15 0.0169(8) 0.0271(9) 0.0167(9) -0.0017(7) 0.0070(7) 0.0012(7)
C16 0.0192(9) 0.0286(10) 0.0173(9) 0.0007(7) 0.0087(7) 0.0007(7)
C17 0.0203(9) 0.0340(11) 0.0325(11) 0.0028(8) 0.0122(8) 0.0025(8)
C18 0.0264(10) 0.0320(11) 0.0310(11) 0.0041(8) 0.0138(8) -0.0014(8)
C19 0.0260(10) 0.0247(10) 0.0331(11) -0.0024(8) 0.0088(8) -0.0037(8)
C20 0.0247(10) 0.0256(10) 0.0328(11) -0.0032(8) 0.0082(8) 0.0017(8)
C21 0.0244(10) 0.0337(11) 0.0348(11) -0.0064(8) 0.0154(9) 0.0027(9)
C22 0.0208(10) 0.0368(12) 0.0331(11) -0.0037(8) 0.0133(8) 0.0011(9)

loop_
_atom_type_symbol
_atom_type_description
_atom_type_scat_dispersion_real
_atom_type_scat_dispersion_imag
_atom_type_scat_source
C C 0.0033 0.0016 'International Tables Vol C Tables 4.2.6.8 and 6.1.1.4'
H H 0.0000 0.0000 'International Tables Vol C Tables 4.2.6.8 and 6.1.1.4'
O O 0.0106 0.0060 'International Tables Vol C Tables 4.2.6.8 and 6.1.1.4'
K K 0.2009 0.2494 'International Tables Vol C Tables 4.2.6.8 and 6.1.1.4'
Ti Ti 0.2776 0.4457 'International Tables Vol C Tables 4.2.6.8 and 6.1.1.4'

loop_
_geom_angle_atom_site_label_1
_geom_angle_atom_site_label_2
_geom_angle_atom_site_label_3
_geom_angle_site_symmetry_1
_geom_angle_site_symmetry_3
_geom_angle
C3 Ti1 C8 . 3_667 141.64(8)
C3 Ti1 C2 . . 36.47(8)
C8 Ti1 C2 3_667 . 113.26(8)
C3 Ti1 C9 . 3_667 112.19(8)
C8 Ti1 C9 3_667 3_667 36.38(8)
C2 Ti1 C9 . 3_667 100.90(8)
C3 Ti1 C7 . 3_667 178.11(7)
C8 Ti1 C7 3_667 3_667 36.89(7)
C2 Ti1 C7 . 3_667 143.43(8)
C9 Ti1 C7 3_667 3_667 65.95(7)
C3 Ti1 C10 . 3_667 100.91(8)
C8 Ti1 C10 3_667 3_667 65.12(8)
C2 Ti1 C10 . 3_667 112.80(8)
C9 Ti1 C10 3_667 3_667 36.01(8)
C7 Ti1 C10 3_667 3_667 77.38(7)
C3 Ti1 C4 . . 36.69(7)
C8 Ti1 C4 3_667 . 178.17(8)
C2 Ti1 C4 . . 65.67(7)
C9 Ti1 C4 3_667 . 141.92(8)
C7 Ti1 C4 3_667 . 144.75(7)
C10 Ti1 C4 3_667 . 113.73(8)
C3 Ti1 C1 . . 64.86(8)
C8 Ti1 C1 3_667 . 103.31(8)
C2 Ti1 C1 . . 35.76(8)
C9 Ti1 C1 3_667 . 114.04(8)
C7 Ti1 C1 3_667 . 115.99(8)
C10 Ti1 C1 3_667 . 142.16(8)
C4 Ti1 C1 . . 76.70(7)
C3 Ti1 C16 . 3_667 143.16(8)
C8 Ti1 C16 3_667 3_667 66.00(7)
C2 Ti1 C16 . 3_667 177.98(8)
C9 Ti1 C16 3_667 3_667 77.39(7)
C7 Ti1 C16 3_667 3_667 36.83(7)
C10 Ti1 C16 3_667 3_667 65.19(7)
C4 Ti1 C16 . 3_667 115.02(7)
C1 Ti1 C16 . 3_667 145.95(8)
C3 Ti1 C15 . . 65.80(7)
C8 Ti1 C15 3_667 . 145.10(8)
C2 Ti1 C15 . . 77.18(7)
C9 Ti1 C15 3_667 . 177.92(8)
C7 Ti1 C15 3_667 . 116.06(7)
C10 Ti1 C15 3_667 . 144.02(8)
C4 Ti1 C15 . . 36.57(7)
C1 Ti1 C15 . . 64.84(7)
C16 Ti1 C15 3_667 . 104.52(7)
C3 Ti1 C14 . . 77.36(7)
C8 Ti1 C14 3_667 . 115.57(8)
C2 Ti1 C14 . . 65.16(7)
C9 Ti1 C14 3_667 . 143.62(8)
C7 Ti1 C14 3_667 . 104.33(7)
C10 Ti1 C14 3_667 . 177.96(8)
C4 Ti1 C14 . . 65.53(7)
C1 Ti1 C14 . . 36.10(7)
C16 Ti1 C14 3_667 . 116.85(7)
C15 Ti1 C14 . . 36.23(7)
C3 Ti1 C11 . 3_667 113.28(8)
C8 Ti1 C11 3_667 3_667 77.26(8)
C2 Ti1 C11 . 3_667 141.94(8)
C9 Ti1 C11 3_667 3_667 65.08(8)
C7 Ti1 C11 3_667 3_667 65.82(7)
C10 Ti1 C11 3_667 3_667 36.02(7)
C4 Ti1 C11 . 3_667 102.66(7)
C1 Ti1 C11 . 3_667 177.67(8)
C16 Ti1 C11 3_667 3_667 36.35(6)
C15 Ti1 C11 . 3_667 115.97(7)
C14 Ti1 C11 . 3_667 145.67(7)
O1 K1 O1 . 3_566 180.0
O1 K1 O3 . 3_566 61.16(4)
O1 K1 O3 3_566 3_566 118.85(4)
O1 K1 O3 . . 118.84(4)
O1 K1 O3 3_566 . 61.15(4)
O3 K1 O3 3_566 . 180.0
O1 K1 O2 . . 60.50(4)
O1 K1 O2 3_566 . 119.49(4)
O3 K1 O2 3_566 . 120.40(4)
O3 K1 O2 . . 59.60(4)
O1 K1 O2 . 3_566 119.50(4)
O1 K1 O2 3_566 3_566 60.51(4)
O3 K1 O2 3_566 3_566 59.60(4)
O3 K1 O2 . 3_566 120.40(4)
O2 K1 O2 . 3_566 180.0
O1 K1 C2 . . 75.93(5)
O1 K1 C2 3_566 . 104.07(5)
O3 K1 C2 3_566 . 82.52(5)
O3 K1 C2 . . 97.48(5)
O2 K1 C2 . . 94.55(5)
O2 K1 C2 3_566 . 85.45(5)
O1 K1 C2 . 3_566 104.07(5)
O1 K1 C2 3_566 3_566 75.93(5)
O3 K1 C2 3_566 3_566 97.48(5)
O3 K1 C2 . 3_566 82.52(5)
O2 K1 C2 . 3_566 85.45(5)
O2 K1 C2 3_566 3_566 94.55(5)
C2 K1 C2 . 3_566 180.00(8)
O1 K1 C3 . 3_566 98.98(4)
O1 K1 C3 3_566 3_566 81.02(4)
O3 K1 C3 3_566 3_566 74.26(5)
O3 K1 C3 . 3_566 105.74(5)
O2 K1 C3 . 3_566 103.81(4)
O2 K1 C3 3_566 3_566 76.19(4)
C2 K1 C3 . 3_566 155.49(5)
C2 K1 C3 3_566 3_566 24.51(5)
O1 K1 C3 . . 81.02(4)
O1 K1 C3 3_566 . 98.98(4)
O3 K1 C3 3_566 . 105.74(5)
O3 K1 C3 . . 74.26(5)
O2 K1 C3 . . 76.19(4)
O2 K1 C3 3_566 . 103.81(4)
C2 K1 C3 . . 24.51(5)
C2 K1 C3 3_566 . 155.49(5)
C3 K1 C3 3_566 . 180.00(3)
C22 O1 C17 3_566 . 111.48(14)
C22 O1 K1 3_566 . 115.25(11)
C17 O1 K1 . . 117.52(10)
C19 O2 C18 . . 112.56(15)
C19 O2 K1 . . 113.41(11)
C18 O2 K1 . . 112.28(11)
C20 O3 C21 . . 112.71(15)
C20 O3 K1 . . 117.19(11)
C21 O3 K1 . . 115.06(11)
C2 C1 C14 . . 121.52(18)
C2 C1 Ti1 . . 70.58(12)
C14 C1 Ti1 . . 73.31(11)
C2 C1 H1A . . 119.2
C14 C1 H1A . . 119.2
Ti1 C1 H1A . . 129.4
C1 C2 C3 . . 120.38(18)
C1 C2 Ti1 . . 73.66(11)
C3 C2 Ti1 . . 71.27(11)
C1 C2 K1 . . 96.14(12)
C3 C2 K1 . . 87.10(12)
Ti1 C2 K1 . . 145.38(8)
C1 C2 H2A . . 119.8
C3 C2 H2A . . 119.8
Ti1 C2 H2A . . 127.3
K1 C2 H2A . . 86.8
C2 C3 C4 . . 120.83(19)
C2 C3 Ti1 . . 72.26(12)
C4 C3 Ti1 . . 73.57(11)
C2 C3 K1 . . 68.39(11)
C4 C3 K1 . . 104.97(12)
Ti1 C3 K1 . . 132.33(9)
C2 C3 H3A . . 119.6
C4 C3 H3A . . 119.6
Ti1 C3 H3A . . 126.5
K1 C3 H3A . . 96.4
C3 C4 C5 . . 122.85(18)
C3 C4 C15 . . 118.94(18)
C5 C4 C15 . . 118.15(17)
C3 C4 Ti1 . . 69.74(11)
C5 C4 Ti1 . . 127.31(13)
C15 C4 Ti1 . . 72.48(10)
C6 C5 C4 . . 122.08(18)
C6 C5 H5A . . 119.0
C4 C5 H5A . . 119.0
C5 C6 C7 . . 121.79(18)
C5 C6 H6A . . 119.1
C7 C6 H6A . . 119.1
C8 C7 C6 . . 122.87(19)
C8 C7 C16 . . 118.77(18)
C6 C7 C16 . . 118.27(17)
C8 C7 Ti1 . 3_667 70.51(11)
C6 C7 Ti1 . 3_667 125.75(13)
C16 C7 Ti1 . 3_667 72.34(11)
C9 C8 C7 . . 120.80(19)
C9 C8 Ti1 . 3_667 72.21(12)
C7 C8 Ti1 . 3_667 72.60(11)
C9 C8 H8A . . 119.6
C7 C8 H8A . . 119.6
Ti1 C8 H8A 3_667 . 127.7
C10 C9 C8 . . 120.51(18)
C10 C9 Ti1 . 3_667 73.18(11)
C8 C9 Ti1 . 3_667 71.41(11)
C10 C9 H9A . . 119.7
C8 C9 H9A . . 119.7
Ti1 C9 H9A 3_667 . 127.8
C9 C10 C11 . . 121.20(19)
C9 C10 Ti1 . 3_667 70.80(11)
C11 C10 Ti1 . 3_667 73.68(11)
C9 C10 H10A . . 119.4
C11 C10 H10A . . 119.4
Ti1 C10 H10A 3_667 . 128.4
C10 C11 C12 . . 123.55(18)
C10 C11 C16 . . 118.45(18)
C12 C11 C16 . . 117.95(17)
C10 C11 Ti1 . 3_667 70.29(11)
C12 C11 Ti1 . 3_667 128.83(14)
C16 C11 Ti1 . 3_667 70.39(10)
C13 C12 C11 . . 122.08(18)
C13 C12 H12A . . 119.0
C11 C12 H12A . . 119.0
C12 C13 C14 . . 121.86(18)
C12 C13 H13A . . 119.1
C14 C13 H13A . . 119.1
C1 C14 C13 . . 123.60(18)
C1 C14 C15 . . 118.29(17)
C13 C14 C15 . . 118.08(17)
C1 C14 Ti1 . . 70.59(11)
C13 C14 Ti1 . . 128.10(13)
C15 C14 Ti1 . . 71.22(10)
C14 C15 C4 . . 120.01(16)
C14 C15 C16 . . 120.12(17)
C4 C15 C16 . . 119.86(17)
C14 C15 Ti1 . . 72.55(10)
C4 C15 Ti1 . . 70.95(10)
C16 C15 Ti1 . . 127.96(12)
C7 C16 C11 . . 120.25(17)
C7 C16 C15 . . 119.84(17)
C11 C16 C15 . . 119.91(17)
C7 C16 Ti1 . 3_667 70.83(10)
C11 C16 Ti1 . 3_667 73.25(11)
C15 C16 Ti1 . 3_667 127.52(12)
O1 C17 C18 . . 109.54(15)
O1 C17 H17A . . 109.8
C18 C17 H17A . . 109.8
O1 C17 H17B . . 109.8
C18 C17 H17B . . 109.8
H17A C17 H17B . . 108.2
O2 C18 C17 . . 109.45(16)
O2 C18 H18A . . 109.8
C17 C18 H18A . . 109.8
O2 C18 H18B . . 109.8
C17 C18 H18B . . 109.8
H18A C18 H18B . . 108.2
O2 C19 C20 . . 108.44(16)
O2 C19 H19A . . 110.0
C20 C19 H19A . . 110.0
O2 C19 H19B . . 110.0
C20 C19 H19B . . 110.0
H19A C19 H19B . . 108.4
O3 C20 C19 . . 108.34(16)
O3 C20 H20A . . 110.0
C19 C20 H20A . . 110.0
O3 C20 H20B . . 110.0
C19 C20 H20B . . 110.0
H20A C20 H20B . . 108.4
O3 C21 C22 . . 109.46(16)
O3 C21 H21A . . 109.8
C22 C21 H21A . . 109.8
O3 C21 H21B . . 109.8
C22 C21 H21B . . 109.8
H21A C21 H21B . . 108.2
O1 C22 C21 3_566 . 109.88(16)
O1 C22 H22A 3_566 . 109.7
C21 C22 H22A . . 109.7
O1 C22 H22B 3_566 . 109.7
C21 C22 H22B . . 109.7
H22A C22 H22B . . 108.2

loop_
_geom_bond_atom_site_label_1
_geom_bond_atom_site_label_2
_geom_bond_site_symmetry_2
_geom_bond_distance
_geom_bond_publ_flag
Ti1 C3 . 2.226(2) y
Ti1 C8 3_667 2.233(2) ?
Ti1 C2 . 2.239(2) y
Ti1 C9 3_667 2.243(2) ?
Ti1 C7 3_667 2.260(2) ?
Ti1 C10 3_667 2.273(2) ?
Ti1 C4 . 2.276(2) y
Ti1 C1 . 2.278(2) y
Ti1 C16 3_667 2.2799(19) ?
Ti1 C15 . 2.2961(18) y
Ti1 C14 . 2.3135(19) y
Ti1 C11 3_667 2.318(2) ?
K1 O1 . 2.7429(13) ?
K1 O1 3_566 2.7430(13) ?
K1 O3 3_566 2.7793(14) ?
K1 O3 . 2.7793(14) ?
K1 O2 . 2.8578(14) ?
K1 O2 3_566 2.8578(14) ?
K1 C2 . 3.132(2) y
K1 C2 3_566 3.132(2) ?
K1 C3 3_566 3.364(2) ?
K1 C3 . 3.364(2) y
O1 C22 3_566 1.422(2) ?
O1 C17 . 1.422(2) ?
O2 C19 . 1.422(2) ?
O2 C18 . 1.425(2) ?
O3 C20 . 1.421(2) ?
O3 C21 . 1.421(2) ?
C1 C2 . 1.387(3) ?
C1 C14 . 1.423(3) ?
C1 H1A . 0.9500 ?
C2 C3 . 1.397(3) ?
C2 H2A . 0.9500 ?
C3 C4 . 1.418(3) ?
C3 H3A . 0.9500 ?
C4 C5 . 1.425(3) ?
C4 C15 . 1.435(3) ?
C5 C6 . 1.357(3) ?
C5 H5A . 0.9500 ?
C6 C7 . 1.426(3) ?
C6 H6A . 0.9500 ?
C7 C8 . 1.422(3) ?
C7 C16 . 1.434(3) ?
C7 Ti1 3_667 2.260(2) y
C8 C9 . 1.397(3) ?
C8 Ti1 3_667 2.233(2) y
C8 H8A . 0.9500 ?
C9 C10 . 1.396(3) ?
C9 Ti1 3_667 2.243(2) y
C9 H9A . 0.9500 ?
C10 C11 . 1.420(3) ?
C10 Ti1 3_667 2.273(2) y
C10 H10A . 0.9500 ?
C11 C12 . 1.428(3) ?
C11 C16 . 1.435(3) ?
C11 Ti1 3_667 2.318(2) y
C12 C13 . 1.361(3) ?
C12 H12A . 0.9500 ?
C13 C14 . 1.425(3) ?
C13 H13A . 0.9500 ?
C14 C15 . 1.433(3) ?
C15 C16 . 1.437(2) ?
C16 Ti1 3_667 2.2799(19) y
C17 C18 . 1.494(3) ?
C17 H17A . 0.9900 ?
C17 H17B . 0.9900 ?
C18 H18A . 0.9900 ?
C18 H18B . 0.9900 ?
C19 C20 . 1.498(3) ?
C19 H19A . 0.9900 ?
C19 H19B . 0.9900 ?
C20 H20A . 0.9900 ?
C20 H20B . 0.9900 ?
C21 C22 . 1.492(3) ?
C21 H21A . 0.9900 ?
C21 H21B . 0.9900 ?
C22 O1 3_566 1.422(2) ?
C22 H22A . 0.9900 ?
C22 H22B . 0.9900 ?

loop_
_geom_torsion_atom_site_label_1
_geom_torsion_atom_site_label_2
_geom_torsion_atom_site_label_3
_geom_torsion_atom_site_label_4
_geom_torsion_site_symmetry_1
_geom_torsion_site_symmetry_4
_geom_torsion
C14 C1 C2 C3 . . 1.0(3)
Ti1 C1 C2 C3 . . 55.96(17)
C14 C1 C2 Ti1 . . -55.01(17)
C14 C1 C2 K1 . . 91.19(18)
Ti1 C1 C2 K1 . . 146.20(8)
C1 C2 C3 C4 . . 0.4(3)
Ti1 C2 C3 C4 . . 57.53(16)
K1 C2 C3 C4 . . -94.99(17)
C1 C2 C3 Ti1 . . -57.11(17)
K1 C2 C3 Ti1 . . -152.53(7)
C1 C2 C3 K1 . . 95.42(18)
Ti1 C2 C3 K1 . . 152.53(7)
C2 C3 C4 C5 . . -178.96(18)
Ti1 C3 C4 C5 . . -122.06(18)
K1 C3 C4 C5 . . 107.56(17)
C2 C3 C4 C15 . . -1.7(3)
Ti1 C3 C4 C15 . . 55.19(15)
K1 C3 C4 C15 . . -75.19(17)
C2 C3 C4 Ti1 . . -56.91(16)
K1 C3 C4 Ti1 . . -130.39(9)
C3 C4 C5 C6 . . 177.31(19)
C15 C4 C5 C6 . . 0.0(3)
Ti1 C4 C5 C6 . . 88.8(2)
C4 C5 C6 C7 . . 0.6(3)
C5 C6 C7 C8 . . -177.75(19)
C5 C6 C7 C16 . . -1.3(3)
C5 C6 C7 Ti1 . 3_667 -89.1(2)
C6 C7 C8 C9 . . 176.59(18)
C16 C7 C8 C9 . . 0.1(3)
Ti1 C7 C8 C9 3_667 . 55.98(17)
C6 C7 C8 Ti1 . 3_667 120.61(18)
C16 C7 C8 Ti1 . 3_667 -55.84(15)
C7 C8 C9 C10 . . 0.3(3)
Ti1 C8 C9 C10 3_667 . 56.46(17)
C7 C8 C9 Ti1 . 3_667 -56.17(17)
C8 C9 C10 C11 . . 0.4(3)
Ti1 C9 C10 C11 3_667 . 56.04(17)
C8 C9 C10 Ti1 . 3_667 -55.62(17)
C9 C10 C11 C12 . . -178.88(18)
Ti1 C10 C11 C12 3_667 . -124.17(19)
C9 C10 C11 C16 . . -1.5(3)
Ti1 C10 C11 C16 3_667 . 53.17(15)
C9 C10 C11 Ti1 . 3_667 -54.71(17)
C10 C11 C12 C13 . . 177.47(19)
C16 C11 C12 C13 . . 0.1(3)
Ti1 C11 C12 C13 3_667 . 86.6(2)
C11 C12 C13 C14 . . -0.2(3)
C2 C1 C14 C13 . . 177.22(18)
Ti1 C1 C14 C13 . . 123.46(18)
C2 C1 C14 C15 . . -1.0(3)
Ti1 C1 C14 C15 . . -54.74(15)
C2 C1 C14 Ti1 . . 53.76(17)
C12 C13 C14 C1 . . -178.22(19)
C12 C13 C14 C15 . . 0.0(3)
C12 C13 C14 Ti1 . . -87.4(2)
C1 C14 C15 C4 . . -0.3(3)
C13 C14 C15 C4 . . -178.64(16)
Ti1 C14 C15 C4 . . -54.78(15)
C1 C14 C15 C16 . . 178.70(16)
C13 C14 C15 C16 . . 0.4(3)
Ti1 C14 C15 C16 . . 124.26(16)
C1 C14 C15 Ti1 . . 54.44(15)
C13 C14 C15 Ti1 . . -123.86(16)
C3 C4 C15 C14 . . 1.7(3)
C5 C4 C15 C14 . . 179.04(16)
Ti1 C4 C15 C14 . . 55.54(15)
C3 C4 C15 C16 . . -177.39(16)
C5 C4 C15 C16 . . 0.0(3)
Ti1 C4 C15 C16 . . -123.51(16)
C3 C4 C15 Ti1 . . -53.88(15)
C5 C4 C15 Ti1 . . 123.50(17)
C8 C7 C16 C11 . . -1.3(3)
C6 C7 C16 C11 . . -177.90(17)
Ti1 C7 C16 C11 3_667 . -56.23(15)
C8 C7 C16 C15 . . 177.90(17)
C6 C7 C16 C15 . . 1.3(3)
Ti1 C7 C16 C15 3_667 . 122.95(16)
C8 C7 C16 Ti1 . 3_667 54.95(15)
C6 C7 C16 Ti1 . 3_667 -121.67(17)
C10 C11 C16 C7 . . 2.0(3)
C12 C11 C16 C7 . . 179.45(17)
Ti1 C11 C16 C7 3_667 . 55.08(15)
C10 C11 C16 C15 . . -177.22(17)
C12 C11 C16 C15 . . 0.3(3)
Ti1 C11 C16 C15 3_667 . -124.10(16)
C10 C11 C16 Ti1 . 3_667 -53.12(16)
C12 C11 C16 Ti1 . 3_667 124.37(17)
C14 C15 C16 C7 . . -179.71(16)
C4 C15 C16 C7 . . -0.7(3)
Ti1 C15 C16 C7 . . -89.0(2)
C14 C15 C16 C11 . . -0.5(3)
C4 C15 C16 C11 . . 178.52(16)
Ti1 C15 C16 C11 . . 90.2(2)
C14 C15 C16 Ti1 . 3_667 -91.8(2)
C4 C15 C16 Ti1 . 3_667 87.2(2)
Ti1 C15 C16 Ti1 . 3_667 -1.1(3)
C22 O1 C17 C18 3_566 . 178.12(15)
K1 O1 C17 C18 . . -45.67(18)
C19 O2 C18 C17 . . -178.70(16)
K1 O2 C18 C17 . . -49.28(17)
O1 C17 C18 O2 . . 63.6(2)
C18 O2 C19 C20 . . 179.38(15)
K1 O2 C19 C20 . . 50.54(17)
C21 O3 C20 C19 . . -175.10(16)
K1 O3 C20 C19 . . 47.92(18)
O2 C19 C20 O3 . . -65.3(2)
C20 O3 C21 C22 . . 177.27(16)
K1 O3 C21 C22 . . -44.79(18)
O3 C21 C22 O1 . 3_566 61.9(2)
